data_7120335
loop_
_publ_author_name
'Reddy, Baddigam Kiran'
'Rawson, Jeff'
'Gadekar, Santosh C.'
'Kogerler, Paul'
'Anand, Venkataramanarao Govindan'

_publ_section_title
;
 Naphthalene-fused Dimer of an Anti-aromatic Expanded Isophlorin
;
_journal_name_full 'Chem. Commun.'
_journal_paper_doi 10.1039/C7CC04050D
_journal_year 2017
_chemical_formula_moiety 'C98 H36 F20 S10, C H Cl3'
_chemical_formula_sum 'C99 H37 Cl3 F20 S10'
_chemical_formula_weight 2033.23
_chemical_name_systematic 'FUSED BICYCLIC EXPANDED ISOPHLORIN'
_space_group_crystal_system triclinic
_space_group_IT_number 2
_space_group_name_Hall '-P 1'
_space_group_name_H-M_alt 'P -1'
_symmetry_space_group_name_Hall '-P 1'
_symmetry_space_group_name_H-M 'P -1'
_atom_sites_solution_hydrogens geom
_audit_creation_method SHELXL-2014/7
_audit_update_record
;
2016-04-23 deposited with the CCDC.
2017-06-23 downloaded from the CCDC.
;
_cell_angle_alpha 109.332(4)
_cell_angle_beta 104.391(4)
_cell_angle_gamma 96.259(4)
_cell_formula_units_Z 2
_cell_length_a 15.552(3)
_cell_length_b 17.106(3)
_cell_length_c 20.345(4)
_cell_measurement_reflns_used 6490
_cell_measurement_temperature 100(2)
_cell_measurement_theta_max 18.64
_cell_measurement_theta_min 2.58
_cell_volume 4837.4(16)
_computing_cell_refinement 'Bruker SAINT'
_computing_data_collection 'Bruker APEX2'
_computing_data_reduction 'Bruker SAINT'
_computing_molecular_graphics 'Bruker SHELXTL'
_computing_publication_material 'Bruker SHELXTL'
_computing_structure_refinement 'SHELXL-2014/7 (Sheldrick, 2014)'
_computing_structure_solution 'SHELXS-97 (Sheldrick 2008)'
_diffrn_ambient_temperature 100(2)
_diffrn_measured_fraction_theta_full 0.999
_diffrn_measured_fraction_theta_max 0.999
_diffrn_measurement_device_type 'Bruker APEX-II CCD'
_diffrn_measurement_method '\f and \w scans'
_diffrn_radiation_type MoK\a
_diffrn_radiation_wavelength 0.71073
_diffrn_reflns_av_R_equivalents 0.2341
_diffrn_reflns_av_unetI/netI 0.2498
_diffrn_reflns_Laue_measured_fraction_full 0.999
_diffrn_reflns_Laue_measured_fraction_max 0.999
_diffrn_reflns_limit_h_max 18
_diffrn_reflns_limit_h_min -18
_diffrn_reflns_limit_k_max 20
_diffrn_reflns_limit_k_min -20
_diffrn_reflns_limit_l_max 24
_diffrn_reflns_limit_l_min -24
_diffrn_reflns_number 154266
_diffrn_reflns_point_group_measured_fraction_full 0.999
_diffrn_reflns_point_group_measured_fraction_max 0.999
_diffrn_reflns_theta_full 25.242
_diffrn_reflns_theta_max 25.500
_diffrn_reflns_theta_min 2.118
_exptl_absorpt_coefficient_mu 0.395
_exptl_absorpt_correction_type multi-scan
_exptl_absorpt_process_details 'Multi-Scan absorbtion correction'
_exptl_crystal_colour brown
_exptl_crystal_density_diffrn 1.396
_exptl_crystal_description block
_exptl_crystal_F_000 2044
_exptl_crystal_preparation 'Magnetic properties'
_exptl_crystal_recrystallization_method 'slow evaporation'
_exptl_crystal_size_max 0.210
_exptl_crystal_size_mid 0.070
_exptl_crystal_size_min 0.020
_exptl_transmission_factor_max 0.992
_exptl_transmission_factor_min 0.967
_platon_squeeze_details
;
;
_refine_diff_density_max 0.639
_refine_diff_density_min -0.659
_refine_diff_density_rms 0.098
_refine_ls_extinction_method none
_refine_ls_goodness_of_fit_ref 1.143
_refine_ls_hydrogen_treatment constr
_refine_ls_matrix_type full
_refine_ls_number_parameters 1189
_refine_ls_number_reflns 17994
_refine_ls_number_restraints 12
_refine_ls_restrained_S_all 1.143
_refine_ls_R_factor_all 0.2802
_refine_ls_R_factor_gt 0.1198
_refine_ls_shift/su_max 0.000
_refine_ls_shift/su_mean 0.000
_refine_ls_structure_factor_coef Fsqd
_refine_ls_weighting_details 'w=1/[\s^2^(Fo^2^)+(0.1000P)^2^+0.0018P] where P=(Fo^2^+2Fc^2^)/3'
_refine_ls_weighting_scheme calc
_refine_ls_wR_factor_gt 0.2465
_refine_ls_wR_factor_ref 0.2895
_reflns_Friedel_coverage 0.000
_reflns_number_gt 6693
_reflns_number_total 17994
_reflns_threshold_expression 'I > 2\s(I)'
_cod_data_source_file c7cc04050d2.cif
_cod_data_source_block 6
_cod_depositor_comments
;
The following automatic conversions were performed:

'_exptl_absorpt_correction_type' value 'Multi-Scan' changed to
'multi-scan' according to
/home/data/users/saulius/crontab/automatic-downloads/rss-feeds/RSC/lib/dictionaries/cif_core.dic
dictionary named 'cif_core.dic' version 2.4.2 from 2011-04-26.

Automatic conversion script
Id: cif_fix_values 4973 2017-02-22 13:04:09Z antanas 
;
_cod_original_cell_volume 4837.3(15)
_cod_database_code 7120335
_shelx_shelxl_version_number 2014/7
_shelx_space_group_comment
;
The symmetry employed for this shelxl refinement is uniquely defined
by the following loop, which should always be used as a source of
symmetry information in preference to the above space-group names.
They are only intended as comments.
;

loop_
_space_group_symop_operation_xyz
'x, y, z'
'-x, -y, -z'

loop_
_atom_site_label
_atom_site_type_symbol
_atom_site_fract_x
_atom_site_fract_y
_atom_site_fract_z
_atom_site_U_iso_or_equiv
_atom_site_adp_type
_atom_site_occupancy
_atom_site_site_symmetry_order
_atom_site_calc_flag
_atom_site_refinement_flags_posn
_atom_site_refinement_flags_adp
C1 C 0.4119(6) 0.8750(5) 0.0972(4) 0.037(2) Uani 1 1 d . .
C2 C 0.4554(5) 0.8840(5) 0.0454(5) 0.035(2) Uani 1 1 d . .
C3 C 0.5459(6) 0.9303(5) 0.0650(4) 0.037(2) Uani 1 1 d . .
C4 C 0.4066(6) 0.8426(5) -0.0313(4) 0.035(2) Uani 1 1 d . .
C5 C 0.3170(5) 0.7955(5) -0.0513(4) 0.034(2) Uani 1 1 d . .
C6 C 0.4492(6) 0.8530(5) -0.0817(4) 0.035(2) Uani 1 1 d . .
C7 C 0.3234(6) 0.8316(6) 0.0776(5) 0.044(2) Uani 1 1 d . .
C8 C 0.2914(6) 0.8216(5) 0.1346(4) 0.047(3) Uani 1 1 d . .
H8 H 0.2323 0.7925 0.1276 0.057 Uiso 1 1 calc R U
C9 C 0.3588(6) 0.8605(6) 0.2025(5) 0.049(3) Uani 1 1 d . .
C10 C 0.3565(6) 0.8577(6) 0.2715(4) 0.040(2) Uani 1 1 d . .
C11 C 0.2838(6) 0.8204(6) 0.2840(4) 0.048(3) Uani 1 1 d . .
C12 C 0.2749(6) 0.8193(6) 0.3515(5) 0.056(3) Uani 1 1 d . .
H12 H 0.3238 0.8450 0.3956 0.067 Uiso 1 1 calc R U
C13 C 0.1945(6) 0.7802(6) 0.3503(5) 0.053(3) Uani 1 1 d . .
H13 H 0.1814 0.7784 0.3930 0.063 Uiso 1 1 calc R U
C14 C 0.1298(6) 0.7413(6) 0.2783(5) 0.053(3) Uani 1 1 d . .
C15 C 0.0430(7) 0.6975(5) 0.2610(4) 0.041(2) Uani 1 1 d . .
C16 C -0.0204(6) 0.6525(5) 0.1881(4) 0.039(2) Uani 1 1 d . .
C17 C -0.1043(7) 0.6016(6) 0.1722(5) 0.059(3) Uani 1 1 d . .
H17 H -0.1285 0.5951 0.2090 0.070 Uiso 1 1 calc R U
C18 C -0.1505(6) 0.5606(6) 0.0975(5) 0.059(3) Uani 1 1 d . .
H18 H -0.2086 0.5240 0.0793 0.071 Uiso 1 1 calc R U
C19 C -0.1037(6) 0.5783(5) 0.0527(5) 0.042(2) Uani 1 1 d . .
C20 C -0.1361(6) 0.5434(5) -0.0266(5) 0.041(2) Uani 1 1 d . .
C21 C -0.0902(6) 0.5543(5) -0.0721(4) 0.042(2) Uani 1 1 d . .
C22 C -0.1203(6) 0.5155(6) -0.1500(5) 0.049(3) Uani 1 1 d . .
H22 H -0.1773 0.4773 -0.1757 0.058 Uiso 1 1 calc R U
C23 C -0.0646(6) 0.5356(5) -0.1847(5) 0.045(2) Uani 1 1 d . .
H23 H -0.0775 0.5118 -0.2363 0.054 Uiso 1 1 calc R U
C24 C 0.0169(6) 0.5965(6) -0.1372(4) 0.043(2) Uani 1 1 d . .
C25 C 0.0850(6) 0.6346(5) -0.1560(4) 0.045(2) Uani 1 1 d . .
C26 C 0.1636(6) 0.6956(5) -0.1064(5) 0.041(2) Uani 1 1 d . .
C27 C 0.1917(6) 0.7334(5) -0.0301(5) 0.045(2) Uani 1 1 d . .
H27 H 0.1565 0.7222 -0.0010 0.054 Uiso 1 1 calc R U
C28 C 0.2742(6) 0.7878(5) -0.0013(5) 0.044(2) Uani 1 1 d . .
C29 C 0.5372(6) 0.9004(5) -0.0606(5) 0.037(2) Uani 1 1 d . .
C30 C 0.5680(6) 0.8979(5) -0.1194(5) 0.038(2) Uani 1 1 d . .
H30 H 0.6266 0.9273 -0.1135 0.046 Uiso 1 1 calc R U
C31 C 0.5078(6) 0.8499(6) -0.1865(5) 0.042(2) Uani 1 1 d . .
C32 C 0.5213(7) 0.8278(6) -0.2580(5) 0.052(3) Uani 1 1 d . .
C33 C 0.6010(6) 0.8541(6) -0.2698(5) 0.056(3) Uani 1 1 d . .
C34 C 0.6160(7) 0.8305(8) -0.3411(6) 0.078(4) Uani 1 1 d . .
H34 H 0.5714 0.7928 -0.3847 0.093 Uiso 1 1 calc R U
C35 C 0.6977(7) 0.8662(7) -0.3401(5) 0.072(3) Uani 1 1 d . .
H35 H 0.7147 0.8558 -0.3835 0.086 Uiso 1 1 calc R U
C36 C 0.7588(7) 0.9218(7) -0.2687(5) 0.062(3) Uani 1 1 d . .
C37 C 0.8396(7) 0.9734(7) -0.2520(6) 0.059(3) Uani 1 1 d . .
C38 C 0.8997(7) 1.0302(6) -0.1818(5) 0.051(3) Uani 1 1 d . .
C39 C 0.9785(7) 1.0857(7) -0.1677(6) 0.063(3) Uani 1 1 d . .
H39 H 0.9996 1.0935 -0.2055 0.075 Uiso 1 1 calc R U
C40 C 1.0251(7) 1.1295(7) -0.0943(5) 0.059(3) Uani 1 1 d . .
H40 H 1.0808 1.1694 -0.0775 0.071 Uiso 1 1 calc R U
C41 C 0.9833(6) 1.1098(5) -0.0488(5) 0.037(2) Uani 1 1 d . .
C42 C 1.0210(6) 1.1404(5) 0.0303(5) 0.040(2) Uani 1 1 d . .
C43 C 0.9784(6) 1.1235(5) 0.0787(5) 0.041(2) Uani 1 1 d . .
C44 C 1.0185(7) 1.1411(6) 0.1557(5) 0.053(3) Uani 1 1 d . .
H44 H 1.0807 1.1660 0.1812 0.064 Uiso 1 1 calc R U
C45 C 0.9592(6) 1.1188(6) 0.1877(5) 0.051(3) Uani 1 1 d . .
H45 H 0.9775 1.1276 0.2382 0.061 Uiso 1 1 calc R U
C46 C 0.8695(6) 1.0820(6) 0.1436(4) 0.045(2) Uani 1 1 d . .
C47 C 0.7995(6) 1.0542(6) 0.1658(5) 0.045(2) Uani 1 1 d . .
C48 C 0.7107(6) 1.0119(5) 0.1194(5) 0.043(2) Uani 1 1 d . .
C49 C 0.6774(6) 0.9851(5) 0.0444(5) 0.039(2) Uani 1 1 d . .
H49 H 0.7127 0.9968 0.0155 0.047 Uiso 1 1 calc R U
C50 C 0.5880(6) 0.9395(5) 0.0141(5) 0.041(2) Uani 1 1 d . .
C51 C 1.1164(6) 1.1894(7) 0.0636(5) 0.045(2) Uani 1 1 d . .
C52 C 1.1402(6) 1.2657(7) 0.1207(7) 0.061(3) Uani 1 1 d . .
H52 H 1.0940 1.2880 0.1392 0.073 Uiso 1 1 calc R U
C53 C 1.2286(7) 1.3121(7) 0.1530(7) 0.080(4) Uani 1 1 d . .
H53 H 1.2422 1.3642 0.1935 0.096 Uiso 1 1 calc R U
C54 C 1.2963(7) 1.2828(8) 0.1264(7) 0.080(4) Uani 1 1 d . .
H54 H 1.3573 1.3136 0.1483 0.096 Uiso 1 1 calc R U
C55 C 1.2738(7) 1.2070(7) 0.0667(6) 0.064(3) Uani 1 1 d . .
H55 H 1.3196 1.1865 0.0465 0.077 Uiso 1 1 calc R U
C56 C 1.1863(7) 1.1618(7) 0.0368(6) 0.060(3) Uani 1 1 d . .
H56 H 1.1727 1.1097 -0.0037 0.072 Uiso 1 1 calc R U
C57 C 0.8740(6) 0.9621(8) -0.3206(5) 0.051(3) Uani 1 1 d . .
C58 C 0.8812(7) 1.0316(8) -0.3422(6) 0.075(3) Uani 1 1 d . .
H58 H 0.8672 1.0829 -0.3151 0.090 Uiso 1 1 calc R U
C59 C 0.9081(7) 1.0254(9) -0.4016(7) 0.079(4) Uani 1 1 d . .
H59 H 0.9153 1.0727 -0.4159 0.094 Uiso 1 1 calc R U
C60 C 0.9256(7) 0.9463(12) -0.4425(6) 0.097(5) Uani 1 1 d . .
H60 H 0.9426 0.9408 -0.4853 0.117 Uiso 1 1 calc R U
C61 C 0.9182(7) 0.8779(10) -0.4212(6) 0.095(5) Uani 1 1 d . .
H61 H 0.9298 0.8255 -0.4487 0.114 Uiso 1 1 calc R U
C62 C 0.8934(6) 0.8880(8) -0.3586(5) 0.059(3) Uani 1 1 d . .
H62 H 0.8898 0.8424 -0.3420 0.070 Uiso 1 1 calc R U
C63 C 0.0799(7) 0.6085(6) -0.2368(5) 0.052(3) Uani 1 1 d . .
C64 C 0.0154(8) 0.6348(7) -0.2819(5) 0.064(3) Uani 1 1 d . .
C65 C 0.0152(10) 0.6153(8) -0.3553(7) 0.084(4) Uani 1 1 d . .
C66 C 0.0798(11) 0.5751(9) -0.3767(6) 0.084(5) Uani 1 1 d . .
C67 C 0.1413(10) 0.5477(7) -0.3345(6) 0.075(4) Uani 1 1 d . .
C68 C 0.1389(7) 0.5622(6) -0.2644(6) 0.051(3) Uani 1 1 d . .
C69 C 0.0064(7) 0.6903(7) 0.3193(5) 0.053(3) Uani 1 1 d . .
C70 C 0.0407(7) 0.6451(6) 0.3606(5) 0.065(3) Uani 1 1 d . .
H70 H 0.0884 0.6176 0.3507 0.079 Uiso 1 1 calc R U
C71 C 0.0065(9) 0.6381(7) 0.4186(5) 0.075(4) Uani 1 1 d . .
H71 H 0.0301 0.6068 0.4472 0.091 Uiso 1 1 calc R U
C72 C -0.0628(10) 0.6801(9) 0.4298(7) 0.089(5) Uani 1 1 d . .
H72 H -0.0864 0.6767 0.4678 0.107 Uiso 1 1 calc R U
C73 C -0.1004(8) 0.7264(9) 0.3906(7) 0.091(4) Uani 1 1 d . .
H73 H -0.1493 0.7529 0.3992 0.110 Uiso 1 1 calc R U
C74 C -0.0600(8) 0.7311(7) 0.3360(5) 0.067(3) Uani 1 1 d . .
H74 H -0.0810 0.7653 0.3095 0.080 Uiso 1 1 calc R U
C75 C 0.4428(7) 0.8959(8) 0.3322(5) 0.053(3) Uani 1 1 d . .
C76 C 0.4606(7) 0.9736(8) 0.3868(6) 0.054(3) Uani 1 1 d . .
C77 C 0.5402(10) 1.0121(9) 0.4365(6) 0.071(4) Uani 1 1 d . .
C78 C 0.6128(10) 0.9748(11) 0.4382(7) 0.084(4) Uani 1 1 d . .
C79 C 0.5991(10) 0.8945(11) 0.3848(8) 0.098(5) Uani 1 1 d . .
C80 C 0.5149(9) 0.8574(10) 0.3337(6) 0.080(4) Uani 1 1 d . .
C81 C 0.8223(6) 1.0715(7) 0.2469(6) 0.049(3) Uani 1 1 d . .
C82 C 0.8342(6) 1.1516(9) 0.2987(5) 0.059(3) Uani 1 1 d . .
C83 C 0.8529(6) 1.1611(9) 0.3721(6) 0.069(3) Uani 1 1 d . .
C84 C 0.8585(7) 1.0904(10) 0.3932(7) 0.077(4) Uani 1 1 d . .
C85 C 0.8438(7) 1.0145(10) 0.3423(7) 0.070(4) Uani 1 1 d . .
C86 C 0.8273(6) 1.0053(8) 0.2707(6) 0.062(3) Uani 1 1 d . .
C87 C 0.4430(7) 0.7774(8) -0.3252(6) 0.055(3) Uani 1 1 d . .
C88 C 0.3925(9) 0.8085(10) -0.3686(7) 0.076(4) Uani 1 1 d . .
C89 C 0.3224(9) 0.7600(12) -0.4310(7) 0.085(4) Uani 1 1 d . U
C90 C 0.3045(9) 0.6793(13) -0.4496(7) 0.091(5) Uani 1 1 d . .
C91 C 0.3480(9) 0.6341(10) -0.4104(7) 0.078(4) Uani 1 1 d . .
C92 C 0.4211(8) 0.6915(11) -0.3445(6) 0.085(4) Uani 1 1 d . .
C93 C -0.2333(7) 0.4921(7) -0.0599(5) 0.048(3) Uani 1 1 d . .
C94 C -0.2571(9) 0.4100(8) -0.0780(8) 0.117(5) Uani 1 1 d . .
H94 H -0.2116 0.3791 -0.0683 0.141 Uiso 1 1 calc R U
C95 C -0.3474(8) 0.3668(8) -0.1110(7) 0.105(5) Uani 1 1 d . .
H95 H -0.3611 0.3069 -0.1258 0.126 Uiso 1 1 calc R U
C96 C -0.4140(8) 0.4066(8) -0.1225(7) 0.095(4) Uani 1 1 d . .
H96 H -0.4752 0.3761 -0.1440 0.115 Uiso 1 1 calc R U
C97 C -0.3943(8) 0.4899(10) -0.1034(10) 0.151(7) Uani 1 1 d . .
H97 H -0.4415 0.5200 -0.1104 0.181 Uiso 1 1 calc R U
C98 C -0.2991(9) 0.5355(9) -0.0714(9) 0.134(6) Uani 1 1 d . .
H98 H -0.2841 0.5950 -0.0590 0.161 Uiso 1 1 calc R U
F1 F -0.0447(5) 0.6748(4) -0.2621(3) 0.0811(19) Uani 1 1 d . .
F2 F -0.0424(5) 0.6430(5) -0.3999(3) 0.123(3) Uani 1 1 d . .
F3 F 0.0858(5) 0.5565(5) -0.4474(3) 0.120(3) Uani 1 1 d . .
F4 F 0.2047(5) 0.5059(4) -0.3569(3) 0.105(3) Uani 1 1 d . .
F5 F 0.1983(4) 0.5349(3) -0.2209(3) 0.0668(16) Uani 1 1 d . .
F6 F 0.3906(5) 1.0147(4) 0.3919(3) 0.0789(19) Uani 1 1 d . .
F7 F 0.5551(4) 1.0917(5) 0.4880(3) 0.103(2) Uani 1 1 d . .
F8 F 0.6954(4) 1.0127(5) 0.4854(3) 0.122(3) Uani 1 1 d . .
F9 F 0.6681(5) 0.8532(6) 0.3803(4) 0.134(3) Uani 1 1 d . .
F10 F 0.5054(4) 0.7788(5) 0.2826(4) 0.092(2) Uani 1 1 d . .
F11 F 0.8294(4) 1.2160(4) 0.2798(3) 0.0655(17) Uani 1 1 d . .
F12 F 0.8681(4) 1.2392(5) 0.4211(3) 0.088(2) Uani 1 1 d . .
F13 F 0.8766(4) 1.1055(5) 0.4650(3) 0.106(2) Uani 1 1 d . .
F14 F 0.8510(4) 0.9460(5) 0.3623(3) 0.098(2) Uani 1 1 d . .
F15 F 0.8192(4) 0.9237(4) 0.2214(4) 0.0802(18) Uani 1 1 d . .
F16 F 0.4087(4) 0.8938(6) -0.3497(3) 0.098(2) Uani 1 1 d . .
F17 F 0.2767(4) 0.8037(6) -0.4698(4) 0.146(4) Uani 1 1 d . .
F18 F 0.2325(5) 0.6306(6) -0.5109(4) 0.158(4) Uani 1 1 d . .
F19 F 0.3306(5) 0.5530(6) -0.4260(4) 0.132(3) Uani 1 1 d . .
F20 F 0.4676(4) 0.6466(4) -0.3064(4) 0.089(2) Uani 1 1 d . .
S1 S 0.45814(15) 0.90935(16) 0.19258(11) 0.0476(7) Uani 1 1 d . .
S2 S 0.17890(16) 0.76254(17) 0.21588(12) 0.0536(7) Uani 1 1 d . .
S3 S -0.00053(15) 0.64826(15) 0.10622(12) 0.0477(7) Uani 1 1 d . .
S4 S 0.01598(15) 0.61869(15) -0.04670(12) 0.0459(7) Uani 1 1 d . .
S5 S 0.24588(16) 0.73624(16) -0.13866(12) 0.0479(7) Uani 1 1 d . .
S6 S 0.40835(15) 0.80507(16) -0.17787(12) 0.0503(7) Uani 1 1 d . .
S7 S 0.70004(17) 0.92235(17) -0.20441(13) 0.0561(8) Uani 1 1 d . .
S8 S 0.88286(16) 1.03602(16) -0.09969(13) 0.0503(7) Uani 1 1 d . .
S9 S 0.86317(15) 1.07853(15) 0.05471(12) 0.0458(7) Uani 1 1 d . .
S10 S 0.62484(15) 0.98026(15) 0.15312(12) 0.0471(7) Uani 1 1 d . .
Cl3S Cl 0.7682(5) 0.7323(5) 0.1126(5) 0.260(3) Uani 1 1 d . .
Cl2S Cl 0.5807(6) 0.7109(4) 0.0332(5) 0.250(3) Uani 1 1 d . .
Cl1S Cl 0.6455(6) 0.7779(5) 0.1903(5) 0.312(4) Uani 1 1 d . .
C1S C 0.6720(14) 0.7687(13) 0.1029(10) 0.161(7) Uani 1 1 d . U
H1S H 0.6850 0.8267 0.1016 0.194 Uiso 1 1 calc R U

loop_
_atom_site_aniso_label
_atom_site_aniso_U_11
_atom_site_aniso_U_22
_atom_site_aniso_U_33
_atom_site_aniso_U_23
_atom_site_aniso_U_13
_atom_site_aniso_U_12
C1 0.034(6) 0.054(6) 0.022(5) 0.017(4) 0.008(4) -0.001(5)
C2 0.029(5) 0.033(5) 0.043(6) 0.016(5) 0.010(5) 0.003(4)
C3 0.033(5) 0.050(6) 0.019(5) 0.018(4) -0.006(4) -0.005(5)
C4 0.034(5) 0.041(6) 0.020(5) 0.011(4) -0.006(4) -0.002(5)
C5 0.036(5) 0.042(6) 0.022(5) 0.018(4) 0.004(4) -0.016(4)
C6 0.035(6) 0.046(6) 0.027(5) 0.014(4) 0.011(4) 0.013(5)
C7 0.047(6) 0.051(6) 0.026(6) 0.014(5) 0.004(5) -0.003(5)
C8 0.056(6) 0.061(7) 0.010(5) 0.006(5) 0.004(5) -0.007(5)
C9 0.045(6) 0.065(7) 0.036(6) 0.021(5) 0.016(5) -0.008(5)
C10 0.039(6) 0.061(6) 0.023(5) 0.019(5) 0.013(5) 0.004(5)
C11 0.030(5) 0.080(7) 0.022(5) 0.014(5) 0.004(4) -0.011(5)
C12 0.053(7) 0.081(8) 0.020(5) 0.021(5) -0.001(5) -0.020(6)
C13 0.042(6) 0.077(7) 0.040(6) 0.029(6) 0.013(5) -0.011(6)
C14 0.035(6) 0.082(8) 0.037(6) 0.025(6) 0.005(5) -0.008(6)
C15 0.067(7) 0.036(6) 0.016(5) 0.010(4) 0.004(5) 0.009(5)
C16 0.030(5) 0.051(6) 0.034(6) 0.014(5) 0.010(5) 0.004(5)
C17 0.051(7) 0.086(8) 0.039(7) 0.031(6) 0.008(6) 0.002(6)
C18 0.038(6) 0.073(7) 0.043(7) 0.004(6) 0.009(5) -0.019(5)
C19 0.031(5) 0.058(6) 0.033(6) 0.013(5) 0.013(5) 0.002(5)
C20 0.035(6) 0.034(6) 0.043(6) 0.005(5) 0.006(5) 0.007(5)
C21 0.044(6) 0.055(6) 0.016(5) 0.011(5) -0.002(5) -0.002(5)
C22 0.025(5) 0.054(7) 0.061(7) 0.022(6) 0.009(5) -0.008(5)
C23 0.050(6) 0.043(6) 0.021(5) -0.001(5) 0.000(5) -0.005(5)
C24 0.043(6) 0.055(6) 0.028(5) 0.014(5) 0.008(5) 0.011(5)
C25 0.044(6) 0.053(6) 0.019(5) 0.003(5) 0.005(5) -0.019(5)
C26 0.037(6) 0.046(6) 0.042(6) 0.023(5) 0.011(5) -0.005(5)
C27 0.044(6) 0.054(6) 0.035(6) 0.021(5) 0.008(5) -0.007(5)
C28 0.026(5) 0.052(6) 0.044(6) 0.021(5) 0.000(5) -0.013(5)
C29 0.028(5) 0.054(6) 0.042(6) 0.026(5) 0.019(5) 0.021(5)
C30 0.032(5) 0.053(6) 0.034(6) 0.022(5) 0.011(5) 0.010(5)
C31 0.036(6) 0.068(7) 0.037(6) 0.028(5) 0.016(5) 0.028(5)
C32 0.046(7) 0.065(7) 0.049(7) 0.031(6) 0.007(6) 0.004(6)
C33 0.046(7) 0.091(8) 0.030(6) 0.032(6) 0.004(5) -0.001(6)
C34 0.044(7) 0.137(11) 0.060(8) 0.049(7) 0.018(6) 0.006(7)
C35 0.048(7) 0.124(10) 0.031(6) 0.026(6) 0.001(6) -0.001(7)
C36 0.046(7) 0.126(10) 0.033(6) 0.042(6) 0.025(6) 0.027(7)
C37 0.031(6) 0.100(9) 0.081(8) 0.057(7) 0.037(6) 0.035(6)
C38 0.043(6) 0.075(7) 0.041(6) 0.033(6) 0.013(5) 0.006(6)
C39 0.056(7) 0.095(9) 0.076(9) 0.060(7) 0.040(7) 0.029(7)
C40 0.054(7) 0.089(8) 0.038(7) 0.034(6) 0.011(6) 0.008(6)
C41 0.034(5) 0.041(6) 0.044(6) 0.019(5) 0.016(5) 0.013(4)
C42 0.033(6) 0.042(6) 0.058(7) 0.033(5) 0.016(5) 0.013(5)
C43 0.032(5) 0.037(6) 0.055(7) 0.016(5) 0.015(5) 0.011(4)
C44 0.052(7) 0.052(7) 0.039(6) 0.010(5) 0.000(5) -0.003(5)
C45 0.035(6) 0.071(7) 0.041(6) 0.023(5) 0.010(5) -0.010(5)
C46 0.046(6) 0.056(6) 0.027(5) 0.016(5) 0.005(5) 0.001(5)
C47 0.028(6) 0.061(7) 0.036(6) 0.023(5) -0.003(5) -0.011(5)
C48 0.046(6) 0.054(6) 0.028(6) 0.022(5) 0.008(5) -0.004(5)
C49 0.050(6) 0.034(6) 0.033(6) 0.015(5) 0.011(5) -0.001(5)
C50 0.051(7) 0.049(6) 0.025(5) 0.020(5) 0.008(5) -0.003(5)
C51 0.045(7) 0.054(7) 0.057(7) 0.029(6) 0.031(6) 0.031(6)
C52 0.034(7) 0.058(8) 0.112(10) 0.046(8) 0.038(6) 0.012(6)
C53 0.038(7) 0.056(8) 0.130(11) 0.015(7) 0.031(7) 0.000(6)
C54 0.035(7) 0.068(9) 0.134(12) 0.046(9) 0.012(8) 0.000(7)
C55 0.033(7) 0.061(8) 0.094(9) 0.034(7) 0.014(6) -0.005(6)
C56 0.062(8) 0.067(7) 0.071(7) 0.044(6) 0.028(7) 0.017(7)
C57 0.022(5) 0.102(9) 0.049(7) 0.051(7) 0.013(5) 0.018(6)
C58 0.096(9) 0.105(10) 0.073(8) 0.060(8) 0.060(7) 0.055(7)
C59 0.062(8) 0.129(12) 0.059(8) 0.048(8) 0.024(7) 0.020(8)
C60 0.037(7) 0.217(17) 0.024(7) 0.048(10) -0.002(6) -0.013(9)
C61 0.053(8) 0.184(15) 0.026(7) 0.025(8) 0.008(6) -0.012(8)
C62 0.039(6) 0.101(9) 0.039(6) 0.030(6) 0.012(5) 0.016(6)
C63 0.047(7) 0.055(7) 0.031(6) 0.009(5) -0.005(5) -0.017(6)
C64 0.075(9) 0.080(9) 0.019(6) 0.018(6) -0.004(6) -0.014(7)
C65 0.076(10) 0.076(10) 0.070(11) 0.021(8) 0.002(9) -0.033(8)
C66 0.107(12) 0.098(11) 0.020(7) 0.021(7) 0.004(8) -0.045(9)
C67 0.097(10) 0.072(9) 0.038(8) 0.000(6) 0.041(8) -0.044(8)
C68 0.038(6) 0.049(7) 0.050(7) 0.004(6) 0.017(6) -0.021(5)
C69 0.053(7) 0.071(8) 0.036(6) 0.022(6) 0.014(6) 0.019(6)
C70 0.058(7) 0.075(8) 0.036(6) 0.011(6) -0.001(6) -0.029(6)
C71 0.086(10) 0.083(9) 0.033(7) 0.017(6) 0.007(7) -0.038(8)
C72 0.079(10) 0.086(10) 0.058(9) -0.010(8) 0.024(8) -0.052(8)
C73 0.068(9) 0.128(12) 0.060(9) 0.020(8) 0.009(7) 0.021(8)
C74 0.074(8) 0.077(8) 0.046(7) 0.029(6) 0.009(6) 0.004(7)
C75 0.039(7) 0.094(10) 0.031(7) 0.040(7) 0.008(6) -0.005(7)
C76 0.033(7) 0.079(9) 0.032(7) 0.013(7) 0.005(6) -0.015(7)
C77 0.073(10) 0.099(11) 0.023(7) 0.023(7) 0.006(7) -0.034(9)
C78 0.061(10) 0.126(13) 0.046(8) 0.046(9) -0.008(8) -0.040(10)
C79 0.059(10) 0.143(14) 0.080(11) 0.051(11) 0.006(9) -0.018(11)
C80 0.065(10) 0.120(12) 0.030(7) 0.027(8) -0.006(7) -0.030(9)
C81 0.026(5) 0.080(8) 0.063(8) 0.063(7) 0.005(5) 0.003(5)
C82 0.033(6) 0.081(9) 0.032(7) -0.002(7) -0.003(5) -0.015(6)
C83 0.032(6) 0.118(11) 0.030(7) 0.015(8) -0.005(5) -0.018(7)
C84 0.061(8) 0.123(12) 0.049(9) 0.054(9) 0.003(7) -0.014(8)
C85 0.045(7) 0.118(11) 0.043(8) 0.051(8) -0.004(6) -0.029(7)
C86 0.038(6) 0.068(9) 0.061(8) 0.014(7) 0.006(6) -0.004(6)
C87 0.056(8) 0.067(8) 0.051(8) 0.022(7) 0.034(7) 0.010(7)
C88 0.063(9) 0.138(13) 0.052(9) 0.065(10) 0.023(7) 0.011(9)
C89 0.066(9) 0.165(14) 0.036(8) 0.062(9) 0.009(7) 0.007(10)
C90 0.059(9) 0.140(14) 0.065(10) 0.031(11) 0.026(8) -0.008(10)
C91 0.068(9) 0.102(12) 0.064(10) 0.024(10) 0.034(8) 0.010(9)
C92 0.057(9) 0.146(15) 0.037(8) 0.014(9) 0.022(7) 0.012(10)
C93 0.052(7) 0.042(7) 0.046(6) 0.021(5) 0.001(5) 0.008(6)
C94 0.074(10) 0.050(9) 0.179(15) 0.025(9) -0.018(9) 0.009(8)
C95 0.024(7) 0.079(9) 0.159(13) 0.015(9) -0.017(8) -0.004(7)
C96 0.034(8) 0.071(10) 0.143(12) 0.032(9) -0.018(7) -0.015(7)
C97 0.046(9) 0.125(13) 0.27(2) 0.126(14) -0.029(10) -0.021(9)
C98 0.061(10) 0.093(11) 0.25(2) 0.103(12) 0.012(11) -0.007(9)
F1 0.086(5) 0.096(5) 0.048(4) 0.026(4) -0.004(4) 0.027(4)
F2 0.135(7) 0.145(7) 0.054(4) 0.053(5) -0.028(4) -0.024(5)
F3 0.135(6) 0.159(7) 0.036(4) 0.027(4) 0.021(4) -0.042(5)
F4 0.109(6) 0.117(6) 0.058(4) -0.004(4) 0.046(4) -0.036(5)
F5 0.060(4) 0.077(4) 0.067(4) 0.027(3) 0.027(3) 0.006(3)
F6 0.095(5) 0.081(5) 0.034(3) 0.012(3) 0.003(3) -0.018(4)
F7 0.091(5) 0.140(6) 0.037(4) 0.021(4) -0.001(3) -0.057(5)
F8 0.053(4) 0.215(8) 0.055(4) 0.038(5) -0.013(4) -0.039(5)
F9 0.065(5) 0.231(10) 0.091(6) 0.059(6) 0.004(4) 0.026(6)
F10 0.074(5) 0.134(6) 0.062(5) 0.041(5) 0.008(4) 0.011(4)
F11 0.067(4) 0.076(4) 0.048(4) 0.034(3) 0.005(3) -0.011(3)
F12 0.064(4) 0.140(6) 0.025(3) 0.016(4) -0.007(3) -0.027(4)
F13 0.078(4) 0.202(7) 0.042(4) 0.073(4) 0.005(3) -0.012(5)
F14 0.055(4) 0.163(6) 0.103(5) 0.102(5) 0.009(4) 0.004(4)
F15 0.059(4) 0.102(5) 0.096(5) 0.066(5) 0.016(4) 0.009(4)
F16 0.058(4) 0.189(8) 0.076(5) 0.088(6) 0.020(4) 0.022(5)
F17 0.062(5) 0.306(11) 0.076(5) 0.111(7) 0.002(4) -0.018(6)
F18 0.067(5) 0.292(11) 0.045(4) 0.019(5) -0.009(4) -0.047(6)
F19 0.106(6) 0.114(7) 0.117(7) -0.020(5) 0.043(5) -0.026(5)
F20 0.079(5) 0.086(5) 0.081(5) 0.012(4) 0.021(4) 0.000(4)
S1 0.0364(14) 0.0729(18) 0.0256(13) 0.0204(13) 0.0026(11) -0.0108(13)
S2 0.0403(15) 0.084(2) 0.0260(13) 0.0227(13) 0.0021(12) -0.0175(14)
S3 0.0383(15) 0.0669(18) 0.0296(14) 0.0174(13) 0.0035(12) -0.0045(13)
S4 0.0386(15) 0.0634(17) 0.0245(13) 0.0109(12) 0.0059(11) -0.0079(13)
S5 0.0455(16) 0.0657(18) 0.0278(14) 0.0211(13) 0.0051(12) -0.0056(13)
S6 0.0403(15) 0.0776(19) 0.0269(14) 0.0196(13) 0.0074(12) -0.0055(13)
S7 0.0459(16) 0.089(2) 0.0395(15) 0.0312(15) 0.0161(13) 0.0067(15)
S8 0.0466(16) 0.0699(19) 0.0492(16) 0.0339(14) 0.0231(13) 0.0140(14)
S9 0.0343(14) 0.0621(17) 0.0436(15) 0.0268(13) 0.0098(12) 0.0017(13)
S10 0.0356(14) 0.0683(18) 0.0323(14) 0.0231(13) 0.0041(12) -0.0087(13)
Cl3S 0.221(7) 0.250(7) 0.378(11) 0.166(7) 0.127(7) 0.085(6)
Cl2S 0.284(8) 0.187(6) 0.344(10) 0.134(6) 0.147(8) 0.074(6)
Cl1S 0.323(10) 0.321(9) 0.336(10) 0.129(8) 0.200(9) -0.005(8)
C1S 0.152(8) 0.166(8) 0.168(8) 0.065(5) 0.047(5) 0.033(5)

loop_
_atom_type_symbol
_atom_type_description
_atom_type_scat_dispersion_real
_atom_type_scat_dispersion_imag
_atom_type_scat_source
C C 0.0033 0.0016 'International Tables Vol C Tables 4.2.6.8 and 6.1.1.4'
H H 0.0000 0.0000 'International Tables Vol C Tables 4.2.6.8 and 6.1.1.4'
F F 0.0171 0.0103 'International Tables Vol C Tables 4.2.6.8 and 6.1.1.4'
S S 0.1246 0.1234 'International Tables Vol C Tables 4.2.6.8 and 6.1.1.4'
Cl Cl 0.1484 0.1585 'International Tables Vol C Tables 4.2.6.8 and 6.1.1.4'

loop_
_geom_angle_atom_site_label_1
_geom_angle_atom_site_label_2
_geom_angle_atom_site_label_3
_geom_angle
C7 C1 C2 123.2(7)
C7 C1 S1 108.3(6)
C2 C1 S1 128.4(7)
C1 C2 C3 123.7(8)
C1 C2 C4 118.5(7)
C3 C2 C4 117.7(7)
C50 C3 C2 123.5(7)
C50 C3 S10 108.4(6)
C2 C3 S10 128.0(6)
C6 C4 C5 123.7(7)
C6 C4 C2 118.2(7)
C5 C4 C2 118.1(7)
C28 C5 C4 123.5(7)
C28 C5 S5 109.0(6)
C4 C5 S5 127.5(6)
C29 C6 C4 122.6(7)
C29 C6 S6 109.5(6)
C4 C6 S6 127.7(7)
C1 C7 C8 117.0(8)
C1 C7 C28 117.9(7)
C8 C7 C28 124.4(8)
C9 C8 C7 110.9(8)
C8 C9 C10 128.1(8)
C8 C9 S1 110.7(6)
C10 C9 S1 121.0(7)
C11 C10 C9 125.2(8)
C11 C10 C75 119.0(7)
C9 C10 C75 115.8(7)
C10 C11 C12 128.2(8)
C10 C11 S2 125.1(6)
C12 C11 S2 106.7(6)
C13 C12 C11 117.1(8)
C12 C13 C14 113.9(8)
C15 C14 C13 126.4(8)
C15 C14 S2 124.9(7)
C13 C14 S2 108.6(6)
C14 C15 C16 126.8(8)
C14 C15 C69 119.9(8)
C16 C15 C69 113.2(8)
C17 C16 C15 125.3(8)
C17 C16 S3 108.9(7)
C15 C16 S3 125.8(7)
C16 C17 C18 114.7(8)
C19 C18 C17 113.8(8)
C18 C19 C20 124.8(8)
C18 C19 S3 109.5(6)
C20 C19 S3 125.6(6)
C21 C20 C19 126.6(8)
C21 C20 C93 118.2(8)
C19 C20 C93 115.1(8)
C20 C21 C22 126.2(8)
C20 C21 S4 126.2(7)
C22 C21 S4 107.6(6)
C23 C22 C21 116.6(8)
C22 C23 C24 114.0(8)
C25 C24 C23 128.3(8)
C25 C24 S4 123.8(7)
C23 C24 S4 107.8(6)
C24 C25 C26 125.7(8)
C24 C25 C63 119.2(7)
C26 C25 C63 115.0(7)
C27 C26 C25 131.2(8)
C27 C26 S5 108.4(6)
C25 C26 S5 120.4(7)
C28 C27 C26 114.0(8)
C27 C28 C5 115.5(8)
C27 C28 C7 125.6(8)
C5 C28 C7 118.7(7)
C30 C29 C6 113.0(8)
C30 C29 C50 126.3(8)
C6 C29 C50 120.5(8)
C31 C30 C29 114.9(8)
C30 C31 C32 128.9(8)
C30 C31 S6 110.9(6)
C32 C31 S6 120.0(7)
C33 C32 C31 124.3(9)
C33 C32 C87 116.1(8)
C31 C32 C87 119.5(8)
C32 C33 C34 124.8(9)
C32 C33 S7 127.3(7)
C34 C33 S7 107.9(7)
C35 C34 C33 114.7(10)
C34 C35 C36 116.1(9)
C37 C36 C35 129.2(9)
C37 C36 S7 123.6(8)
C35 C36 S7 106.7(7)
C36 C37 C38 129.7(9)
C36 C37 C57 112.7(10)
C38 C37 C57 117.4(8)
C39 C38 C37 127.6(9)
C39 C38 S8 108.7(8)
C37 C38 S8 123.6(7)
C38 C39 C40 115.1(9)
C41 C40 C39 113.5(9)
C40 C41 C42 125.1(8)
C40 C41 S8 109.7(7)
C42 C41 S8 125.0(7)
C43 C42 C41 126.3(8)
C43 C42 C51 115.9(8)
C41 C42 C51 117.6(8)
C42 C43 C44 127.8(8)
C42 C43 S9 124.3(7)
C44 C43 S9 107.9(7)
C45 C44 C43 113.6(8)
C44 C45 C46 117.4(8)
C47 C46 C45 126.1(8)
C47 C46 S9 126.6(7)
C45 C46 S9 107.3(7)
C46 C47 C48 125.2(8)
C46 C47 C81 115.4(7)
C48 C47 C81 119.3(7)
C49 C48 C47 128.9(8)
C49 C48 S10 109.1(6)
C47 C48 S10 122.0(6)
C48 C49 C50 115.0(8)
C49 C50 C3 114.6(8)
C49 C50 C29 128.0(8)
C3 C50 C29 117.4(8)
C52 C51 C56 115.9(10)
C52 C51 C42 122.0(8)
C56 C51 C42 122.1(10)
C51 C52 C53 123.0(10)
C54 C53 C52 119.8(11)
C53 C54 C55 118.6(10)
C56 C55 C54 120.4(11)
C55 C56 C51 122.2(11)
C62 C57 C58 121.0(9)
C62 C57 C37 122.1(9)
C58 C57 C37 116.8(10)
C59 C58 C57 119.8(11)
C58 C59 C60 118.6(12)
C61 C60 C59 121.4(11)
C60 C61 C62 117.9(13)
C57 C62 C61 121.2(11)
C68 C63 C64 120.4(10)
C68 C63 C25 121.2(9)
C64 C63 C25 118.4(10)
F1 C64 C63 125.0(10)
F1 C64 C65 116.9(12)
C63 C64 C65 118.1(13)
F2 C65 C66 121.5(14)
F2 C65 C64 120.4(14)
C66 C65 C64 117.8(13)
C67 C66 C65 124.9(12)
C67 C66 F3 114.1(15)
C65 C66 F3 120.9(15)
C66 C67 F4 124.4(12)
C66 C67 C68 117.8(13)
F4 C67 C68 117.8(14)
F5 C68 C67 119.6(12)
F5 C68 C63 119.5(9)
C67 C68 C63 120.8(12)
C74 C69 C70 117.7(10)
C74 C69 C15 120.9(9)
C70 C69 C15 121.3(10)
C69 C70 C71 122.1(11)
C72 C71 C70 115.5(12)
C73 C72 C71 125.5(12)
C72 C73 C74 114.4(12)
C69 C74 C73 124.6(11)
C80 C75 C76 114.1(11)
C80 C75 C10 120.9(11)
C76 C75 C10 124.8(11)
C77 C76 C75 125.3(13)
C77 C76 F6 116.8(12)
C75 C76 F6 118.0(10)
C76 C77 C78 121.3(13)
C76 C77 F7 122.7(14)
C78 C77 F7 116.0(13)
F8 C78 C77 123.3(15)
F8 C78 C79 120.1(16)
C77 C78 C79 116.6(13)
F9 C79 C80 118.9(16)
F9 C79 C78 121.1(14)
C80 C79 C78 119.9(16)
C75 C80 F10 119.7(11)
C75 C80 C79 122.9(15)
F10 C80 C79 117.4(15)
C86 C81 C82 117.7(10)
C86 C81 C47 119.7(10)
C82 C81 C47 122.5(9)
F11 C82 C81 120.7(9)
F11 C82 C83 120.8(11)
C81 C82 C83 118.5(12)
F12 C83 C82 117.4(12)
F12 C83 C84 121.6(11)
C82 C83 C84 121.0(12)
C85 C84 F13 124.1(12)
C85 C84 C83 119.0(11)
F13 C84 C83 116.9(13)
C84 C85 C86 120.0(12)
C84 C85 F14 119.4(11)
C86 C85 F14 120.4(13)
C85 C86 C81 123.7(12)
C85 C86 F15 116.1(11)
C81 C86 F15 120.2(10)
C88 C87 C92 115.8(13)
C88 C87 C32 125.7(12)
C92 C87 C32 118.5(10)
C87 C88 F16 118.0(12)
C87 C88 C89 124.2(15)
F16 C88 C89 117.8(13)
C90 C89 C88 119.3(14)
C90 C89 F17 124.6(15)
C88 C89 F17 116.1(15)
C89 C90 F18 119.5(16)
C89 C90 C91 125.6(14)
F18 C90 C91 114.7(15)
F19 C91 C90 127.7(14)
F19 C91 C92 121.3(14)
C90 C91 C92 111.0(14)
C87 C92 F20 124.3(11)
C87 C92 C91 124.1(14)
F20 C92 C91 111.6(14)
C94 C93 C98 118.3(11)
C94 C93 C20 125.2(10)
C98 C93 C20 116.5(9)
C93 C94 C95 122.0(12)
C96 C95 C94 121.9(12)
C95 C96 C97 118.8(12)
C96 C97 C98 119.7(13)
C93 C98 C97 119.3(12)
C1 S1 C9 93.0(4)
C14 S2 C11 93.6(4)
C19 S3 C16 93.1(4)
C21 S4 C24 93.9(4)
C5 S5 C26 92.9(4)
C31 S6 C6 91.8(4)
C33 S7 C36 94.7(5)
C38 S8 C41 92.9(5)
C43 S9 C46 93.8(4)
C48 S10 C3 93.0(4)
Cl2S C1S Cl3S 119.1(12)
Cl2S C1S Cl1S 108.1(11)
Cl3S C1S Cl1S 102.9(11)

loop_
_geom_bond_atom_site_label_1
_geom_bond_atom_site_label_2
_geom_bond_distance
C1 C7 1.383(11)
C1 C2 1.426(10)
C1 S1 1.757(8)
C2 C3 1.427(10)
C2 C4 1.440(11)
C3 C50 1.394(11)
C3 S10 1.765(8)
C4 C6 1.399(10)
C4 C5 1.417(10)
C5 C28 1.379(10)
C5 S5 1.731(8)
C6 C29 1.396(11)
C6 S6 1.763(8)
C7 C8 1.422(11)
C7 C28 1.481(11)
C8 C9 1.403(11)
C9 C10 1.431(11)
C9 S1 1.763(8)
C10 C11 1.358(11)
C10 C75 1.485(12)
C11 C12 1.419(11)
C11 S2 1.783(8)
C12 C13 1.344(11)
C13 C14 1.441(12)
C14 C15 1.370(11)
C14 S2 1.748(9)
C15 C16 1.454(11)
C15 C69 1.470(12)
C16 C17 1.385(11)
C16 S3 1.748(8)
C17 C18 1.399(12)
C18 C19 1.384(11)
C19 C20 1.451(11)
C19 S3 1.745(9)
C20 C21 1.348(11)
C20 C93 1.523(12)
C21 C22 1.427(11)
C21 S4 1.734(9)
C22 C23 1.330(11)
C23 C24 1.436(11)
C24 C25 1.383(11)
C24 S4 1.756(8)
C25 C26 1.419(11)
C25 C63 1.532(12)
C26 C27 1.397(11)
C26 S5 1.754(8)
C27 C28 1.363(11)
C29 C30 1.385(10)
C29 C50 1.414(11)
C30 C31 1.367(11)
C31 C32 1.452(12)
C31 S6 1.725(9)
C32 C33 1.375(12)
C32 C87 1.503(14)
C33 C34 1.457(12)
C33 S7 1.751(9)
C34 C35 1.341(12)
C35 C36 1.456(13)
C36 C37 1.349(13)
C36 S7 1.771(9)
C37 C38 1.441(13)
C37 C57 1.576(13)
C38 C39 1.370(12)
C38 S8 1.726(9)
C39 C40 1.385(13)
C40 C41 1.361(11)
C41 C42 1.453(11)
C41 S8 1.734(9)
C42 C43 1.401(11)
C42 C51 1.490(12)
C43 C44 1.449(11)
C43 S9 1.748(8)
C44 C45 1.342(11)
C45 C46 1.400(11)
C46 C47 1.373(11)
C46 S9 1.768(8)
C47 C48 1.416(11)
C47 C81 1.517(12)
C48 C49 1.377(11)
C48 S10 1.759(8)
C49 C50 1.393(11)
C51 C52 1.367(13)
C51 C56 1.392(12)
C52 C53 1.386(13)
C53 C54 1.367(13)
C54 C55 1.387(14)
C55 C56 1.367(12)
C57 C62 1.359(13)
C57 C58 1.399(12)
C58 C59 1.351(13)
C59 C60 1.430(16)
C60 C61 1.380(17)
C61 C62 1.383(13)
C63 C68 1.380(13)
C63 C64 1.402(14)
C64 F1 1.282(12)
C64 C65 1.418(16)
C65 F2 1.349(14)
C65 C66 1.358(17)
C66 C67 1.352(17)
C66 F3 1.396(12)
C67 F4 1.360(14)
C67 C68 1.374(13)
C68 F5 1.346(11)
C69 C74 1.359(13)
C69 C70 1.373(12)
C70 C71 1.441(13)
C71 C72 1.383(16)
C72 C73 1.375(16)
C73 C74 1.425(14)
C75 C80 1.359(15)
C75 C76 1.365(13)
C76 C77 1.323(14)
C76 F6 1.366(11)
C77 C78 1.355(16)
C77 F7 1.368(13)
C78 F8 1.337(13)
C78 C79 1.394(18)
C79 F9 1.352(16)
C79 C80 1.381(16)
C80 F10 1.366(14)
C81 C86 1.372(13)
C81 C82 1.383(13)
C82 F11 1.285(12)
C82 C83 1.399(13)
C83 F12 1.329(13)
C83 C84 1.414(15)
C84 C85 1.319(15)
C84 F13 1.345(12)
C85 C86 1.365(13)
C85 F14 1.368(12)
C86 F15 1.394(11)
C87 C88 1.318(14)
C87 C92 1.368(16)
C88 F16 1.357(14)
C88 C89 1.380(17)
C89 C90 1.281(17)
C89 F17 1.385(14)
C90 F18 1.385(14)
C90 C91 1.395(18)
C91 F19 1.298(14)
C91 C92 1.476(17)
C92 F20 1.396(15)
C93 C94 1.312(13)
C93 C98 1.348(14)
C94 C95 1.394(15)
C95 C96 1.316(14)
C96 C97 1.325(15)
C97 C98 1.468(16)
Cl3S C1S 1.674(19)
Cl2S C1S 1.665(18)
Cl1S C1S 1.884(18)

loop_
_platon_squeeze_void_nr
_platon_squeeze_void_average_x
_platon_squeeze_void_average_y
_platon_squeeze_void_average_z
_platon_squeeze_void_volume
_platon_squeeze_void_count_electrons
_platon_squeeze_void_content
1 0.500 0.500 0.498 936 360 ' '
